data_7708606
loop_
_publ_author_name
'Zhang, Bingyi'
'Roesky, Herbert W.'
'Ma, Xiaoli'
'Yan, Ben'
'Ni, Congjian'
'Yu, Hailong'
'Yang, Zhi'

_publ_section_title
;
 An Efficient Catalytic Method for Hydrophosphination of Heterocumulenes
 with Diethylzinc as Precatalyst without a Solvent
;
_journal_name_full 'Dalton Transactions'
_journal_paper_doi 10.1039/D1DT02706A
_journal_year 2021
_chemical_formula_moiety 'C42 H58 N4 P2 Zn2'
_chemical_formula_sum 'C42 H58 N4 P2 Zn2'
_chemical_formula_weight 811.60
_chemical_name_systematic Zn-C
_space_group_crystal_system triclinic
_space_group_IT_number 2
_space_group_name_Hall '-P 1'
_space_group_name_H-M_alt 'P -1'
_atom_sites_solution_hydrogens geom
_atom_sites_solution_primary dual
_audit_creation_date 2021-06-25
_audit_creation_method
;
Olex2 1.3
(compiled 2020.11.12 svn.r5f609507 for OlexSys, GUI svn.r6272)
;
_audit_update_record
;
2021-07-20 deposited with the CCDC.	2021-08-31 downloaded from the CCDC.
;
_cell_angle_alpha 101.438(2)
_cell_angle_beta 98.239(2)
_cell_angle_gamma 106.0400(10)
_cell_formula_units_Z 2
_cell_length_a 8.4939(4)
_cell_length_b 14.3347(7)
_cell_length_c 18.6216(9)
_cell_measurement_reflns_used 9956
_cell_measurement_temperature 296(2)
_cell_measurement_theta_max 28.41
_cell_measurement_theta_min 2.28
_cell_volume 2088.01(18)
_computing_cell_refinement 'Bruker SAINT'
_computing_data_collection 'Bruker APEX2'
_computing_data_reduction 'Bruker SAINT'
_computing_molecular_graphics 'Olex2 1.3 (Dolomanov et al., 2009)'
_computing_publication_material 'Olex2 1.3 (Dolomanov et al., 2009)'
_computing_structure_refinement 'SHELXL 2018/3 (Sheldrick, 2015)'
_computing_structure_solution 'SHELXT 2014/4 (Sheldrick, 2014)'
_diffrn_ambient_temperature 296.15
_diffrn_measured_fraction_theta_full 1.000
_diffrn_measured_fraction_theta_max 1.000
_diffrn_measurement_device_type 'Bruker APEX-II CCD'
_diffrn_measurement_method '\f and \w scans'
_diffrn_radiation_type MoK\a
_diffrn_radiation_wavelength 0.71073
_diffrn_reflns_av_R_equivalents 0.0662
_diffrn_reflns_av_unetI/netI 0.0495
_diffrn_reflns_Laue_measured_fraction_full 1.000
_diffrn_reflns_Laue_measured_fraction_max 1.000
_diffrn_reflns_limit_h_max 10
_diffrn_reflns_limit_h_min -10
_diffrn_reflns_limit_k_max 17
_diffrn_reflns_limit_k_min -17
_diffrn_reflns_limit_l_max 22
_diffrn_reflns_limit_l_min -22
_diffrn_reflns_number 20416
_diffrn_reflns_point_group_measured_fraction_full 1.000
_diffrn_reflns_point_group_measured_fraction_max 1.000
_diffrn_reflns_theta_full 24.999
_diffrn_reflns_theta_max 24.999
_diffrn_reflns_theta_min 1.141
_diffrn_source_current 35.0
_diffrn_source_power 1.575
_diffrn_source_voltage 45.0
_diffrn_standards_number 0
_exptl_absorpt_coefficient_mu 1.258
_exptl_absorpt_correction_type none
_exptl_crystal_colour white
_exptl_crystal_density_diffrn 1.291
_exptl_crystal_description block
_exptl_crystal_F_000 856
_exptl_crystal_size_max 0.2
_exptl_crystal_size_mid 0.15
_exptl_crystal_size_min 0.1
_refine_diff_density_max 0.325
_refine_diff_density_min -0.345
_refine_diff_density_rms 0.067
_refine_ls_extinction_method none
_refine_ls_goodness_of_fit_ref 1.028
_refine_ls_hydrogen_treatment constr
_refine_ls_matrix_type full
_refine_ls_number_parameters 451
_refine_ls_number_reflns 7329
_refine_ls_number_restraints 0
_refine_ls_restrained_S_all 1.028
_refine_ls_R_factor_all 0.0340
_refine_ls_R_factor_gt 0.0271
_refine_ls_shift/su_max 0.002
_refine_ls_shift/su_mean 0.000
_refine_ls_structure_factor_coef Fsqd
_refine_ls_weighting_details 'w=1/[\s^2^(Fo^2^)+(0.0334P)^2^] where P=(Fo^2^+2Fc^2^)/3'
_refine_ls_weighting_scheme calc
_refine_ls_wR_factor_gt 0.0669
_refine_ls_wR_factor_ref 0.0689
_reflns_Friedel_coverage 0.000
_reflns_number_gt 6228
_reflns_number_total 7329
_reflns_threshold_expression 'I > 2\s(I)'
_cod_data_source_file d1dt02706a2.cif
_cod_data_source_block 1
_cod_database_code 7708606
_shelx_shelxl_version_number 2018/3
_shelx_space_group_comment
;
The symmetry employed for this shelxl refinement is uniquely defined
by the following loop, which should always be used as a source of
symmetry information in preference to the above space-group names.
They are only intended as comments.
;
_shelx_estimated_absorpt_t_max 0.884
_shelx_estimated_absorpt_t_min 0.787
_olex2_refinement_description
;
1. Fixed Uiso
 At 1.2 times of:
  All C(H) groups, All C(H,H) groups
 At 1.5 times of:
  All C(H,H,H) groups
2.a Ternary CH refined with riding coordinates:
 C27(H27), C36(H36), C34(H34), C30(H30)
2.b Secondary CH2 refined with riding coordinates:
 C42(H42A,H42B), C39(H39A,H39B)
2.c Me refined with riding coordinates:
 C29(H29A,H29B,H29C), C28(H28A,H28B,H28C), C38(H38A,H38B,H38C), C33(H33A,H33B,
 H33C), C35(H35A,H35B,H35C), C37(H37A,H37B,H37C), C32(H32A,H32B,H32C), C31(H31A,
 H31B,H31C), C41(H41A,H41B,H41C), C40(H40A,H40B,H40C)
2.d Aromatic/amide H refined with riding coordinates:
 C20(H20), C16(H16), C22(H22), C18(H18), C2(H2), C8(H8), C15(H15), C9(H9),
 C3(H3), C6(H6), C5(H5), C4(H4), C12(H12), C23(H23), C14(H14), C11(H11),
 C10(H10), C21(H21), C13(H13), C24(H24)
;
_olex2_submission_special_instructions 'No special instructions were received'

loop_
_space_group_symop_operation_xyz
'x, y, z'
'-x, -y, -z'

loop_
_atom_site_label
_atom_site_type_symbol
_atom_site_fract_x
_atom_site_fract_y
_atom_site_fract_z
_atom_site_U_iso_or_equiv
_atom_site_adp_type
_atom_site_occupancy
_atom_site_site_symmetry_order
_atom_site_calc_flag
_atom_site_refinement_flags_posn
_atom_site_refinement_flags_adp
_atom_site_refinement_flags_occupancy
_atom_site_disorder_assembly
_atom_site_disorder_group
Zn2 Zn 0.52805(3) 0.81222(2) 0.31099(2) 0.01787(7) Uani 1 1 d . . . . .
Zn1 Zn 0.34126(3) 0.65895(2) 0.17436(2) 0.01824(7) Uani 1 1 d . . . . .
P1 P 0.26907(6) 0.97378(3) 0.17775(3) 0.01615(11) Uani 1 1 d . . . . .
P2 P 0.12447(6) 0.54615(4) 0.35818(3) 0.01680(11) Uani 1 1 d . . . . .
N4 N 0.39049(18) 0.80205(11) 0.16594(8) 0.0162(3) Uani 1 1 d . . . . .
N1 N 0.17697(18) 0.63251(11) 0.24121(8) 0.0158(3) Uani 1 1 d . . . . .
N3 N 0.34882(18) 0.87168(11) 0.27992(8) 0.0151(3) Uani 1 1 d . . . . .
N2 N 0.42226(18) 0.67559(11) 0.32660(8) 0.0157(3) Uani 1 1 d . . . . .
C25 C 0.3405(2) 0.87143(13) 0.20851(10) 0.0155(4) Uani 1 1 d . . . . .
C26 C 0.2563(2) 0.62670(13) 0.30579(10) 0.0149(4) Uani 1 1 d . . . . .
C7 C 0.2181(2) 0.59934(13) 0.45770(10) 0.0174(4) Uani 1 1 d . . . . .
C19 C 0.4737(2) 1.06733(13) 0.18877(10) 0.0183(4) Uani 1 1 d . . . . .
C27 C 0.5343(2) 0.64253(14) 0.37789(11) 0.0182(4) Uani 1 1 d . . . . .
H27 H 0.466179 0.583319 0.390695 0.022 Uiso 1 1 calc R U . . .
C1 C 0.1826(2) 0.43197(13) 0.33268(11) 0.0176(4) Uani 1 1 d . . . . .
C20 C 0.6220(2) 1.06110(14) 0.22713(11) 0.0217(4) Uani 1 1 d . . . . .
H20 H 0.620960 1.004392 0.244406 0.026 Uiso 1 1 calc R U . . .
C16 C 0.2631(2) 0.96753(14) 0.02207(11) 0.0214(4) Uani 1 1 d . . . . .
H16 H 0.369345 1.014681 0.036121 0.026 Uiso 1 1 calc R U . . .
C22 C 0.4801(3) 1.15406(14) 0.16366(11) 0.0224(4) Uani 1 1 d . . . . .
H22 H 0.382590 1.160412 0.138186 0.027 Uiso 1 1 calc R U . . .
C17 C 0.1853(2) 0.93123(13) 0.07656(10) 0.0170(4) Uani 1 1 d . . . . .
C18 C 0.0258(2) 0.86205(14) 0.05373(11) 0.0223(4) Uani 1 1 d . . . . .
H18 H -0.029383 0.838650 0.089427 0.027 Uiso 1 1 calc R U . . .
C2 C 0.2543(2) 0.41152(14) 0.27098(11) 0.0215(4) Uani 1 1 d . . . . .
H2 H 0.284095 0.459744 0.244280 0.026 Uiso 1 1 calc R U . . .
C8 C 0.1776(2) 0.68384(14) 0.49125(11) 0.0224(4) Uani 1 1 d . . . . .
H8 H 0.106840 0.708165 0.462635 0.027 Uiso 1 1 calc R U . . .
C15 C 0.1832(3) 0.93387(15) -0.05266(11) 0.0267(5) Uani 1 1 d . . . . .
H15 H 0.235841 0.958820 -0.088485 0.032 Uiso 1 1 calc R U . . .
C9 C 0.3181(2) 0.56230(14) 0.50385(11) 0.0201(4) Uani 1 1 d . . . . .
H9 H 0.343834 0.505020 0.483544 0.024 Uiso 1 1 calc R U . . .
C36 C 0.2656(2) 0.92533(13) 0.33029(11) 0.0189(4) Uani 1 1 d . . . . .
H36 H 0.167896 0.933549 0.300401 0.023 Uiso 1 1 calc R U . . .
C29 C 0.6183(3) 0.72345(15) 0.44995(11) 0.0270(5) Uani 1 1 d . . . . .
H29A H 0.689606 0.699948 0.481815 0.041 Uiso 1 1 calc R U . . .
H29B H 0.684097 0.782579 0.438420 0.041 Uiso 1 1 calc R U . . .
H29C H 0.534287 0.738987 0.475166 0.041 Uiso 1 1 calc R U . . .
C3 C 0.2815(3) 0.32042(15) 0.24902(12) 0.0267(5) Uani 1 1 d . . . . .
H3 H 0.328307 0.307744 0.207371 0.032 Uiso 1 1 calc R U . . .
C34 C 0.4536(2) 0.82053(14) 0.09831(11) 0.0196(4) Uani 1 1 d . . . . .
H34 H 0.451448 0.887222 0.093998 0.024 Uiso 1 1 calc R U . . .
C6 C 0.1377(2) 0.35732(14) 0.37097(11) 0.0230(4) Uani 1 1 d . . . . .
H6 H 0.085900 0.368069 0.411220 0.028 Uiso 1 1 calc R U . . .
C5 C 0.1699(3) 0.26724(14) 0.34918(12) 0.0280(5) Uani 1 1 d . . . . .
H5 H 0.143537 0.219223 0.376334 0.034 Uiso 1 1 calc R U . . .
C30 C -0.0064(2) 0.60347(14) 0.21718(11) 0.0218(4) Uani 1 1 d . . . . .
H30 H -0.056012 0.604453 0.261610 0.026 Uiso 1 1 calc R U . . .
C4 C 0.2401(3) 0.24800(15) 0.28816(12) 0.0298(5) Uani 1 1 d . . . . .
H4 H 0.259426 0.186977 0.273379 0.036 Uiso 1 1 calc R U . . .
C28 C 0.6637(2) 0.61275(15) 0.33768(12) 0.0272(5) Uani 1 1 d . . . . .
H28A H 0.736113 0.591385 0.370740 0.041 Uiso 1 1 calc R U . . .
H28B H 0.607635 0.558854 0.294008 0.041 Uiso 1 1 calc R U . . .
H28C H 0.728889 0.669254 0.322957 0.041 Uiso 1 1 calc R U . . .
C38 C 0.2071(3) 0.86142(15) 0.38373(11) 0.0248(5) Uani 1 1 d . . . . .
H38A H 0.152433 0.894893 0.417169 0.037 Uiso 1 1 calc R U . . .
H38B H 0.130112 0.797612 0.355439 0.037 Uiso 1 1 calc R U . . .
H38C H 0.302076 0.851547 0.412193 0.037 Uiso 1 1 calc R U . . .
C42 C 0.7707(2) 0.88848(15) 0.33140(12) 0.0277(5) Uani 1 1 d . . . . .
H42A H 0.833722 0.843776 0.341461 0.033 Uiso 1 1 calc R U . . .
H42B H 0.795965 0.907692 0.286219 0.033 Uiso 1 1 calc R U . . .
C12 C 0.3789(3) 0.60940(15) 0.57893(11) 0.0255(5) Uani 1 1 d . . . . .
H12 H 0.444900 0.583589 0.608670 0.031 Uiso 1 1 calc R U . . .
C23 C 0.6309(3) 1.23064(15) 0.17652(11) 0.0278(5) Uani 1 1 d . . . . .
H23 H 0.633749 1.287520 0.159213 0.033 Uiso 1 1 calc R U . . .
C33 C 0.3441(3) 0.74421(15) 0.02727(11) 0.0286(5) Uani 1 1 d . . . . .
H33A H 0.388635 0.758462 -0.015315 0.043 Uiso 1 1 calc R U . . .
H33B H 0.342506 0.678044 0.030761 0.043 Uiso 1 1 calc R U . . .
H33C H 0.232070 0.748041 0.021638 0.043 Uiso 1 1 calc R U . . .
C35 C 0.6345(2) 0.82031(16) 0.10699(13) 0.0288(5) Uani 1 1 d . . . . .
H35A H 0.674888 0.832318 0.063011 0.043 Uiso 1 1 calc R U . . .
H35B H 0.702550 0.872062 0.150053 0.043 Uiso 1 1 calc R U . . .
H35C H 0.640204 0.756405 0.113381 0.043 Uiso 1 1 calc R U . . .
C14 C 0.0256(3) 0.86344(15) -0.07451(12) 0.0291(5) Uani 1 1 d . . . . .
H14 H -0.027273 0.840586 -0.124881 0.035 Uiso 1 1 calc R U . . .
C11 C 0.2414(3) 0.73138(15) 0.56611(12) 0.0282(5) Uani 1 1 d . . . . .
H11 H 0.216085 0.788601 0.586978 0.034 Uiso 1 1 calc R U . . .
C10 C 0.3423(3) 0.69488(15) 0.61028(12) 0.0282(5) Uani 1 1 d . . . . .
H10 H 0.385293 0.727350 0.660662 0.034 Uiso 1 1 calc R U . . .
C21 C 0.7710(3) 1.13807(15) 0.23993(11) 0.0270(5) Uani 1 1 d . . . . .
H21 H 0.868800 1.132557 0.265828 0.032 Uiso 1 1 calc R U . . .
C13 C -0.0525(3) 0.82731(15) -0.02118(12) 0.0275(5) Uani 1 1 d . . . . .
H13 H -0.158119 0.779471 -0.035581 0.033 Uiso 1 1 calc R U . . .
C39 C 0.4206(3) 0.55196(15) 0.12095(12) 0.0318(5) Uani 1 1 d . . . . .
H39A H 0.504714 0.582510 0.095183 0.038 Uiso 1 1 calc R U . . .
H39B H 0.475649 0.526163 0.158216 0.038 Uiso 1 1 calc R U . . .
C37 C 0.3832(3) 1.02833(15) 0.37488(12) 0.0314(5) Uani 1 1 d . . . . .
H37A H 0.325100 1.061021 0.406966 0.047 Uiso 1 1 calc R U . . .
H37B H 0.478573 1.020693 0.404753 0.047 Uiso 1 1 calc R U . . .
H37C H 0.419928 1.068067 0.340963 0.047 Uiso 1 1 calc R U . . .
C24 C 0.7763(3) 1.22279(15) 0.21478(11) 0.0282(5) Uani 1 1 d . . . . .
H24 H 0.876982 1.274195 0.223508 0.034 Uiso 1 1 calc R U . . .
C32 C -0.0503(3) 0.67953(16) 0.17793(13) 0.0330(5) Uani 1 1 d . . . . .
H32A H -0.169760 0.661108 0.162082 0.050 Uiso 1 1 calc R U . . .
H32B H -0.008986 0.744892 0.211956 0.050 Uiso 1 1 calc R U . . .
H32C H 0.000226 0.680479 0.135042 0.050 Uiso 1 1 calc R U . . .
C31 C -0.0763(3) 0.49849(16) 0.16539(14) 0.0397(6) Uani 1 1 d . . . . .
H31A H -0.195830 0.481184 0.150468 0.060 Uiso 1 1 calc R U . . .
H31B H -0.027976 0.496579 0.121793 0.060 Uiso 1 1 calc R U . . .
H31C H -0.049312 0.451439 0.191229 0.060 Uiso 1 1 calc R U . . .
C41 C 0.8337(3) 0.98272(17) 0.39619(15) 0.0456(7) Uani 1 1 d . . . . .
H41A H 0.951757 1.013360 0.400952 0.068 Uiso 1 1 calc R U . . .
H41B H 0.775570 1.029062 0.386440 0.068 Uiso 1 1 calc R U . . .
H41C H 0.813446 0.964944 0.441856 0.068 Uiso 1 1 calc R U . . .
C40 C 0.2891(4) 0.46326(19) 0.06406(17) 0.0642(9) Uani 1 1 d . . . . .
H40A H 0.342019 0.416891 0.042104 0.096 Uiso 1 1 calc R U . . .
H40B H 0.206602 0.430273 0.088779 0.096 Uiso 1 1 calc R U . . .
H40C H 0.235771 0.486823 0.025519 0.096 Uiso 1 1 calc R U . . .

loop_
_atom_site_aniso_label
_atom_site_aniso_U_11
_atom_site_aniso_U_22
_atom_site_aniso_U_33
_atom_site_aniso_U_23
_atom_site_aniso_U_13
_atom_site_aniso_U_12
Zn2 0.01412(12) 0.01627(12) 0.02245(13) 0.00651(9) 0.00130(10) 0.00366(9)
Zn1 0.02147(13) 0.01533(12) 0.01925(13) 0.00464(9) 0.00714(10) 0.00625(9)
P1 0.0170(3) 0.0160(2) 0.0178(3) 0.0064(2) 0.0044(2) 0.0070(2)
P2 0.0147(3) 0.0189(3) 0.0183(3) 0.0072(2) 0.0048(2) 0.0052(2)
N4 0.0169(8) 0.0168(8) 0.0179(9) 0.0066(7) 0.0073(7) 0.0064(7)
N1 0.0141(8) 0.0159(8) 0.0182(9) 0.0056(7) 0.0035(7) 0.0050(6)
N3 0.0153(8) 0.0141(8) 0.0168(9) 0.0046(6) 0.0045(7) 0.0051(6)
N2 0.0127(8) 0.0167(8) 0.0193(9) 0.0069(7) 0.0021(7) 0.0061(6)
C25 0.0102(9) 0.0141(9) 0.0210(11) 0.0065(8) 0.0023(8) 0.0009(7)
C26 0.0170(10) 0.0126(9) 0.0176(10) 0.0033(7) 0.0065(8) 0.0078(8)
C7 0.0167(10) 0.0183(10) 0.0183(10) 0.0073(8) 0.0087(8) 0.0025(8)
C19 0.0217(10) 0.0165(10) 0.0163(10) 0.0032(8) 0.0065(8) 0.0050(8)
C27 0.0155(10) 0.0206(10) 0.0220(11) 0.0111(8) 0.0032(8) 0.0076(8)
C1 0.0132(9) 0.0164(10) 0.0185(10) 0.0027(8) -0.0021(8) 0.0013(8)
C20 0.0231(11) 0.0209(10) 0.0206(11) 0.0066(8) 0.0049(9) 0.0051(8)
C16 0.0241(11) 0.0169(10) 0.0226(11) 0.0051(8) 0.0055(9) 0.0052(8)
C22 0.0292(11) 0.0191(10) 0.0189(11) 0.0042(8) 0.0048(9) 0.0083(9)
C17 0.0187(10) 0.0168(10) 0.0195(10) 0.0061(8) 0.0041(8) 0.0109(8)
C18 0.0163(10) 0.0259(11) 0.0278(12) 0.0095(9) 0.0069(9) 0.0083(8)
C2 0.0211(10) 0.0194(10) 0.0219(11) 0.0049(8) 0.0012(9) 0.0046(8)
C8 0.0261(11) 0.0227(10) 0.0245(11) 0.0108(9) 0.0133(9) 0.0102(9)
C15 0.0365(13) 0.0254(11) 0.0209(11) 0.0080(9) 0.0079(10) 0.0114(10)
C9 0.0222(10) 0.0162(10) 0.0226(11) 0.0062(8) 0.0064(9) 0.0055(8)
C36 0.0211(10) 0.0202(10) 0.0182(10) 0.0055(8) 0.0055(8) 0.0098(8)
C29 0.0220(11) 0.0295(11) 0.0253(12) 0.0112(9) -0.0025(9) 0.0020(9)
C3 0.0280(12) 0.0232(11) 0.0259(12) -0.0002(9) 0.0035(10) 0.0087(9)
C34 0.0228(11) 0.0215(10) 0.0218(11) 0.0111(8) 0.0114(9) 0.0109(8)
C6 0.0209(11) 0.0188(10) 0.0212(11) 0.0031(8) -0.0005(9) -0.0025(8)
C5 0.0301(12) 0.0166(10) 0.0284(12) 0.0090(9) -0.0092(10) -0.0016(9)
C30 0.0147(10) 0.0258(11) 0.0238(11) 0.0099(9) 0.0012(8) 0.0037(8)
C4 0.0302(12) 0.0158(10) 0.0354(13) -0.0014(9) -0.0081(10) 0.0075(9)
C28 0.0185(10) 0.0304(12) 0.0402(13) 0.0166(10) 0.0090(10) 0.0126(9)
C38 0.0290(11) 0.0276(11) 0.0238(11) 0.0096(9) 0.0121(9) 0.0128(9)
C42 0.0157(10) 0.0269(11) 0.0385(13) 0.0143(10) -0.0005(9) 0.0025(9)
C12 0.0269(11) 0.0264(11) 0.0228(11) 0.0107(9) 0.0040(9) 0.0053(9)
C23 0.0440(14) 0.0160(10) 0.0211(11) 0.0044(9) 0.0110(10) 0.0037(9)
C33 0.0374(13) 0.0330(12) 0.0220(12) 0.0073(9) 0.0114(10) 0.0183(10)
C35 0.0250(11) 0.0339(12) 0.0379(13) 0.0178(10) 0.0183(10) 0.0139(10)
C14 0.0287(12) 0.0357(13) 0.0201(11) 0.0018(10) -0.0040(10) 0.0136(10)
C11 0.0338(12) 0.0234(11) 0.0294(13) 0.0039(9) 0.0155(10) 0.0099(9)
C10 0.0304(12) 0.0290(12) 0.0201(11) 0.0031(9) 0.0075(9) 0.0023(9)
C21 0.0227(11) 0.0295(12) 0.0238(12) 0.0034(9) 0.0040(9) 0.0028(9)
C13 0.0170(11) 0.0323(12) 0.0291(12) 0.0028(10) -0.0008(9) 0.0074(9)
C39 0.0445(14) 0.0259(11) 0.0324(13) 0.0075(10) 0.0181(11) 0.0177(10)
C37 0.0413(13) 0.0208(11) 0.0302(13) 0.0019(9) 0.0135(11) 0.0069(10)
C24 0.0285(12) 0.0248(11) 0.0222(11) 0.0002(9) 0.0092(10) -0.0039(9)
C32 0.0200(11) 0.0310(12) 0.0452(15) 0.0158(11) -0.0056(10) 0.0055(9)
C31 0.0270(12) 0.0264(12) 0.0525(16) 0.0064(11) -0.0117(11) 0.0000(10)
C41 0.0305(13) 0.0300(13) 0.0609(18) 0.0062(12) -0.0088(12) -0.0021(10)
C40 0.078(2) 0.0341(15) 0.068(2) -0.0130(14) 0.0304(17) 0.0072(14)

loop_
_atom_type_symbol
_atom_type_description
_atom_type_scat_dispersion_real
_atom_type_scat_dispersion_imag
_atom_type_scat_source
C C 0.0033 0.0016 'International Tables Vol C Tables 4.2.6.8 and 6.1.1.4'
H H 0.0000 0.0000 'International Tables Vol C Tables 4.2.6.8 and 6.1.1.4'
N N 0.0061 0.0033 'International Tables Vol C Tables 4.2.6.8 and 6.1.1.4'
P P 0.1023 0.0942 'International Tables Vol C Tables 4.2.6.8 and 6.1.1.4'
Zn Zn 0.2839 1.4301 'International Tables Vol C Tables 4.2.6.8 and 6.1.1.4'

loop_
_geom_angle_atom_site_label_1
_geom_angle_atom_site_label_2
_geom_angle_atom_site_label_3
_geom_angle
_geom_angle_site_symmetry_1
_geom_angle_site_symmetry_3
_geom_angle_publ_flag
N3 Zn2 N2 109.73(6) . . ?
C42 Zn2 N3 122.32(7) . . ?
C42 Zn2 N2 127.69(7) . . ?
N1 Zn1 N4 109.37(6) . . ?
C39 Zn1 N4 128.16(8) . . ?
C39 Zn1 N1 122.29(8) . . ?
C19 P1 C25 99.44(8) . . ?
C17 P1 C25 107.81(8) . . ?
C17 P1 C19 104.99(8) . . ?
C7 P2 C26 106.64(8) . . ?
C7 P2 C1 105.31(8) . . ?
C1 P2 C26 99.76(8) . . ?
C25 N4 Zn1 123.85(12) . . ?
C25 N4 C34 120.42(14) . . ?
C34 N4 Zn1 114.47(11) . . ?
C26 N1 Zn1 108.88(11) . . ?
C26 N1 C30 124.70(15) . . ?
C30 N1 Zn1 125.29(12) . . ?
C25 N3 Zn2 107.92(12) . . ?
C25 N3 C36 124.66(15) . . ?
C36 N3 Zn2 126.29(12) . . ?
C26 N2 Zn2 123.23(11) . . ?
C26 N2 C27 121.17(14) . . ?
C27 N2 Zn2 114.25(11) . . ?
N4 C25 P1 126.58(13) . . ?
N3 C25 P1 115.93(13) . . ?
N3 C25 N4 117.41(15) . . ?
N1 C26 P2 115.96(13) . . ?
N1 C26 N2 117.34(16) . . ?
N2 C26 P2 126.67(13) . . ?
C8 C7 P2 115.30(14) . . ?
C9 C7 P2 127.13(15) . . ?
C9 C7 C8 117.50(18) . . ?
C20 C19 P1 123.06(14) . . ?
C20 C19 C22 117.92(17) . . ?
C22 C19 P1 118.75(15) . . ?
N2 C27 H27 108.3 . . ?
N2 C27 C29 111.43(15) . . ?
N2 C27 C28 109.39(15) . . ?
C29 C27 H27 108.3 . . ?
C29 C27 C28 111.10(16) . . ?
C28 C27 H27 108.3 . . ?
C2 C1 P2 122.29(14) . . ?
C2 C1 C6 118.06(18) . . ?
C6 C1 P2 119.27(15) . . ?
C19 C20 H20 119.5 . . ?
C21 C20 C19 120.93(18) . . ?
C21 C20 H20 119.5 . . ?
C17 C16 H16 119.8 . . ?
C15 C16 H16 119.8 . . ?
C15 C16 C17 120.44(18) . . ?
C19 C22 H22 119.7 . . ?
C23 C22 C19 120.57(19) . . ?
C23 C22 H22 119.7 . . ?
C16 C17 P1 125.55(14) . . ?
C18 C17 P1 116.05(14) . . ?
C18 C17 C16 118.24(18) . . ?
C17 C18 H18 119.4 . . ?
C13 C18 C17 121.13(18) . . ?
C13 C18 H18 119.4 . . ?
C1 C2 H2 119.6 . . ?
C3 C2 C1 120.75(18) . . ?
C3 C2 H2 119.6 . . ?
C7 C8 H8 119.5 . . ?
C11 C8 C7 120.92(19) . . ?
C11 C8 H8 119.5 . . ?
C16 C15 H15 119.7 . . ?
C14 C15 C16 120.51(19) . . ?
C14 C15 H15 119.7 . . ?
C7 C9 H9 119.5 . . ?
C12 C9 C7 121.08(18) . . ?
C12 C9 H9 119.5 . . ?
N3 C36 H36 109.1 . . ?
N3 C36 C38 107.93(14) . . ?
N3 C36 C37 111.73(16) . . ?
C38 C36 H36 109.1 . . ?
C37 C36 H36 109.1 . . ?
C37 C36 C38 109.86(16) . . ?
C27 C29 H29A 109.5 . . ?
C27 C29 H29B 109.5 . . ?
C27 C29 H29C 109.5 . . ?
H29A C29 H29B 109.5 . . ?
H29A C29 H29C 109.5 . . ?
H29B C29 H29C 109.5 . . ?
C2 C3 H3 119.6 . . ?
C4 C3 C2 120.8(2) . . ?
C4 C3 H3 119.6 . . ?
N4 C34 H34 108.1 . . ?
N4 C34 C33 111.78(15) . . ?
N4 C34 C35 109.79(15) . . ?
C33 C34 H34 108.1 . . ?
C35 C34 H34 108.1 . . ?
C35 C34 C33 110.94(17) . . ?
C1 C6 H6 119.8 . . ?
C5 C6 C1 120.3(2) . . ?
C5 C6 H6 119.8 . . ?
C6 C5 H5 119.5 . . ?
C4 C5 C6 120.96(19) . . ?
C4 C5 H5 119.5 . . ?
N1 C30 H30 108.8 . . ?
N1 C30 C32 108.96(15) . . ?
N1 C30 C31 110.93(17) . . ?
C32 C30 H30 108.8 . . ?
C31 C30 H30 108.8 . . ?
C31 C30 C32 110.55(17) . . ?
C3 C4 H4 120.4 . . ?
C5 C4 C3 119.10(19) . . ?
C5 C4 H4 120.4 . . ?
C27 C28 H28A 109.5 . . ?
C27 C28 H28B 109.5 . . ?
C27 C28 H28C 109.5 . . ?
H28A C28 H28B 109.5 . . ?
H28A C28 H28C 109.5 . . ?
H28B C28 H28C 109.5 . . ?
C36 C38 H38A 109.5 . . ?
C36 C38 H38B 109.5 . . ?
C36 C38 H38C 109.5 . . ?
H38A C38 H38B 109.5 . . ?
H38A C38 H38C 109.5 . . ?
H38B C38 H38C 109.5 . . ?
Zn2 C42 H42A 108.1 . . ?
Zn2 C42 H42B 108.1 . . ?
H42A C42 H42B 107.3 . . ?
C41 C42 Zn2 116.57(16) . . ?
C41 C42 H42A 108.1 . . ?
C41 C42 H42B 108.1 . . ?
C9 C12 H12 119.8 . . ?
C9 C12 C10 120.41(19) . . ?
C10 C12 H12 119.8 . . ?
C22 C23 H23 119.8 . . ?
C24 C23 C22 120.45(18) . . ?
C24 C23 H23 119.8 . . ?
C34 C33 H33A 109.5 . . ?
C34 C33 H33B 109.5 . . ?
C34 C33 H33C 109.5 . . ?
H33A C33 H33B 109.5 . . ?
H33A C33 H33C 109.5 . . ?
H33B C33 H33C 109.5 . . ?
C34 C35 H35A 109.5 . . ?
C34 C35 H35B 109.5 . . ?
C34 C35 H35C 109.5 . . ?
H35A C35 H35B 109.5 . . ?
H35A C35 H35C 109.5 . . ?
H35B C35 H35C 109.5 . . ?
C15 C14 H14 120.2 . . ?
C13 C14 C15 119.55(19) . . ?
C13 C14 H14 120.2 . . ?
C8 C11 H11 119.7 . . ?
C10 C11 C8 120.64(19) . . ?
C10 C11 H11 119.7 . . ?
C12 C10 H10 120.3 . . ?
C11 C10 C12 119.4(2) . . ?
C11 C10 H10 120.3 . . ?
C20 C21 H21 119.6 . . ?
C24 C21 C20 120.8(2) . . ?
C24 C21 H21 119.6 . . ?
C18 C13 H13 119.9 . . ?
C14 C13 C18 120.11(19) . . ?
C14 C13 H13 119.9 . . ?
Zn1 C39 H39A 108.0 . . ?
Zn1 C39 H39B 108.0 . . ?
H39A C39 H39B 107.3 . . ?
C40 C39 Zn1 117.12(16) . . ?
C40 C39 H39A 108.0 . . ?
C40 C39 H39B 108.0 . . ?
C36 C37 H37A 109.5 . . ?
C36 C37 H37B 109.5 . . ?
C36 C37 H37C 109.5 . . ?
H37A C37 H37B 109.5 . . ?
H37A C37 H37C 109.5 . . ?
H37B C37 H37C 109.5 . . ?
C23 C24 H24 120.3 . . ?
C21 C24 C23 119.37(19) . . ?
C21 C24 H24 120.3 . . ?
C30 C32 H32A 109.5 . . ?
C30 C32 H32B 109.5 . . ?
C30 C32 H32C 109.5 . . ?
H32A C32 H32B 109.5 . . ?
H32A C32 H32C 109.5 . . ?
H32B C32 H32C 109.5 . . ?
C30 C31 H31A 109.5 . . ?
C30 C31 H31B 109.5 . . ?
C30 C31 H31C 109.5 . . ?
H31A C31 H31B 109.5 . . ?
H31A C31 H31C 109.5 . . ?
H31B C31 H31C 109.5 . . ?
C42 C41 H41A 109.5 . . ?
C42 C41 H41B 109.5 . . ?
C42 C41 H41C 109.5 . . ?
H41A C41 H41B 109.5 . . ?
H41A C41 H41C 109.5 . . ?
H41B C41 H41C 109.5 . . ?
C39 C40 H40A 109.5 . . ?
C39 C40 H40B 109.5 . . ?
C39 C40 H40C 109.5 . . ?
H40A C40 H40B 109.5 . . ?
H40A C40 H40C 109.5 . . ?
H40B C40 H40C 109.5 . . ?

loop_
_geom_bond_atom_site_label_1
_geom_bond_atom_site_label_2
_geom_bond_distance
_geom_bond_site_symmetry_2
_geom_bond_publ_flag
Zn2 N3 2.0097(14) . ?
Zn2 N2 2.0139(14) . ?
Zn2 C42 1.9880(19) . ?
Zn1 N4 2.0198(14) . ?
Zn1 N1 2.0083(15) . ?
Zn1 C39 1.989(2) . ?
P1 C25 1.8908(18) . ?
P1 C19 1.8334(19) . ?
P1 C17 1.8300(19) . ?
P2 C26 1.8930(18) . ?
P2 C7 1.8250(19) . ?
P2 C1 1.8315(19) . ?
N4 C25 1.347(2) . ?
N4 C34 1.480(2) . ?
N1 C26 1.321(2) . ?
N1 C30 1.473(2) . ?
N3 C25 1.321(2) . ?
N3 C36 1.475(2) . ?
N2 C26 1.349(2) . ?
N2 C27 1.487(2) . ?
C7 C8 1.403(3) . ?
C7 C9 1.401(3) . ?
C19 C20 1.391(3) . ?
C19 C22 1.403(3) . ?
C27 H27 0.9800 . ?
C27 C29 1.519(3) . ?
C27 C28 1.523(3) . ?
C1 C2 1.394(3) . ?
C1 C6 1.398(3) . ?
C20 H20 0.9300 . ?
C20 C21 1.384(3) . ?
C16 H16 0.9300 . ?
C16 C17 1.396(3) . ?
C16 C15 1.383(3) . ?
C22 H22 0.9300 . ?
C22 C23 1.391(3) . ?
C17 C18 1.388(3) . ?
C18 H18 0.9300 . ?
C18 C13 1.383(3) . ?
C2 H2 0.9300 . ?
C2 C3 1.381(3) . ?
C8 H8 0.9300 . ?
C8 C11 1.380(3) . ?
C15 H15 0.9300 . ?
C15 C14 1.382(3) . ?
C9 H9 0.9300 . ?
C9 C12 1.380(3) . ?
C36 H36 0.9800 . ?
C36 C38 1.526(3) . ?
C36 C37 1.526(3) . ?
C29 H29A 0.9600 . ?
C29 H29B 0.9600 . ?
C29 H29C 0.9600 . ?
C3 H3 0.9300 . ?
C3 C4 1.380(3) . ?
C34 H34 0.9800 . ?
C34 C33 1.524(3) . ?
C34 C35 1.523(3) . ?
C6 H6 0.9300 . ?
C6 C5 1.388(3) . ?
C5 H5 0.9300 . ?
C5 C4 1.372(3) . ?
C30 H30 0.9800 . ?
C30 C32 1.524(3) . ?
C30 C31 1.521(3) . ?
C4 H4 0.9300 . ?
C28 H28A 0.9600 . ?
C28 H28B 0.9600 . ?
C28 H28C 0.9600 . ?
C38 H38A 0.9600 . ?
C38 H38B 0.9600 . ?
C38 H38C 0.9600 . ?
C42 H42A 0.9700 . ?
C42 H42B 0.9700 . ?
C42 C41 1.528(3) . ?
C12 H12 0.9300 . ?
C12 C10 1.385(3) . ?
C23 H23 0.9300 . ?
C23 C24 1.379(3) . ?
C33 H33A 0.9600 . ?
C33 H33B 0.9600 . ?
C33 H33C 0.9600 . ?
C35 H35A 0.9600 . ?
C35 H35B 0.9600 . ?
C35 H35C 0.9600 . ?
C14 H14 0.9300 . ?
C14 C13 1.378(3) . ?
C11 H11 0.9300 . ?
C11 C10 1.379(3) . ?
C10 H10 0.9300 . ?
C21 H21 0.9300 . ?
C21 C24 1.378(3) . ?
C13 H13 0.9300 . ?
C39 H39A 0.9700 . ?
C39 H39B 0.9700 . ?
C39 C40 1.526(3) . ?
C37 H37A 0.9600 . ?
C37 H37B 0.9600 . ?
C37 H37C 0.9600 . ?
C24 H24 0.9300 . ?
C32 H32A 0.9600 . ?
C32 H32B 0.9600 . ?
C32 H32C 0.9600 . ?
C31 H31A 0.9600 . ?
C31 H31B 0.9600 . ?
C31 H31C 0.9600 . ?
C41 H41A 0.9600 . ?
C41 H41B 0.9600 . ?
C41 H41C 0.9600 . ?
C40 H40A 0.9600 . ?
C40 H40B 0.9600 . ?
C40 H40C 0.9600 . ?

loop_
_geom_torsion_atom_site_label_1
_geom_torsion_atom_site_label_2
_geom_torsion_atom_site_label_3
_geom_torsion_atom_site_label_4
_geom_torsion
_geom_torsion_site_symmetry_1
_geom_torsion_site_symmetry_2
_geom_torsion_site_symmetry_3
_geom_torsion_site_symmetry_4
_geom_torsion_publ_flag
Zn2 N3 C25 P1 -151.03(8) . . . . ?
Zn2 N3 C25 N4 26.04(19) . . . . ?
Zn2 N3 C36 C38 -49.58(19) . . . . ?
Zn2 N3 C36 C37 71.32(18) . . . . ?
Zn2 N2 C26 P2 -142.47(11) . . . . ?
Zn2 N2 C26 N1 39.8(2) . . . . ?
Zn2 N2 C27 C29 48.79(18) . . . . ?
Zn2 N2 C27 C28 -74.45(17) . . . . ?
Zn1 N4 C25 P1 -143.66(10) . . . . ?
Zn1 N4 C25 N3 39.6(2) . . . . ?
Zn1 N4 C34 C33 49.70(17) . . . . ?
Zn1 N4 C34 C35 -73.86(17) . . . . ?
Zn1 N1 C26 P2 -152.41(8) . . . . ?
Zn1 N1 C26 N2 25.60(19) . . . . ?
Zn1 N1 C30 C32 -53.7(2) . . . . ?
Zn1 N1 C30 C31 68.26(19) . . . . ?
P1 C19 C20 C21 -173.98(15) . . . . ?
P1 C19 C22 C23 174.63(15) . . . . ?
P1 C17 C18 C13 177.68(15) . . . . ?
P2 C7 C8 C11 -179.58(15) . . . . ?
P2 C7 C9 C12 -178.94(14) . . . . ?
P2 C1 C2 C3 -173.62(15) . . . . ?
P2 C1 C6 C5 175.46(15) . . . . ?
C25 P1 C19 C20 -13.06(18) . . . . ?
C25 P1 C19 C22 173.10(15) . . . . ?
C25 P1 C17 C16 -107.49(16) . . . . ?
C25 P1 C17 C18 77.25(15) . . . . ?
C25 N4 C34 C33 -117.95(19) . . . . ?
C25 N4 C34 C35 118.49(18) . . . . ?
C25 N3 C36 C38 144.01(17) . . . . ?
C25 N3 C36 C37 -95.1(2) . . . . ?
C26 P2 C7 C8 79.80(15) . . . . ?
C26 P2 C7 C9 -103.37(17) . . . . ?
C26 P2 C1 C2 -19.25(17) . . . . ?
C26 P2 C1 C6 167.92(15) . . . . ?
C26 N1 C30 C32 139.85(18) . . . . ?
C26 N1 C30 C31 -98.2(2) . . . . ?
C26 N2 C27 C29 -118.38(18) . . . . ?
C26 N2 C27 C28 118.39(18) . . . . ?
C7 P2 C26 N1 -150.52(14) . . . . ?
C7 P2 C26 N2 31.69(18) . . . . ?
C7 P2 C1 C2 -129.64(16) . . . . ?
C7 P2 C1 C6 57.53(16) . . . . ?
C7 C8 C11 C10 -2.1(3) . . . . ?
C7 C9 C12 C10 -0.1(3) . . . . ?
C19 P1 C25 N4 -82.98(17) . . . . ?
C19 P1 C25 N3 93.78(14) . . . . ?
C19 P1 C17 C16 -2.16(18) . . . . ?
C19 P1 C17 C18 -177.43(14) . . . . ?
C19 C20 C21 C24 -0.2(3) . . . . ?
C19 C22 C23 C24 -0.6(3) . . . . ?
C27 N2 C26 P2 23.5(2) . . . . ?
C27 N2 C26 N1 -154.25(16) . . . . ?
C1 P2 C26 N1 100.15(14) . . . . ?
C1 P2 C26 N2 -77.65(17) . . . . ?
C1 P2 C7 C8 -174.81(14) . . . . ?
C1 P2 C7 C9 2.02(18) . . . . ?
C1 C2 C3 C4 -0.7(3) . . . . ?
C1 C6 C5 C4 -2.6(3) . . . . ?
C20 C19 C22 C23 0.5(3) . . . . ?
C20 C21 C24 C23 0.1(3) . . . . ?
C16 C17 C18 C13 2.0(3) . . . . ?
C16 C15 C14 C13 0.5(3) . . . . ?
C22 C19 C20 C21 -0.1(3) . . . . ?
C22 C23 C24 C21 0.3(3) . . . . ?
C17 P1 C25 N4 26.21(18) . . . . ?
C17 P1 C25 N3 -157.03(13) . . . . ?
C17 P1 C19 C20 -124.50(17) . . . . ?
C17 P1 C19 C22 61.66(16) . . . . ?
C17 C16 C15 C14 -0.3(3) . . . . ?
C17 C18 C13 C14 -1.9(3) . . . . ?
C2 C1 C6 C5 2.3(3) . . . . ?
C2 C3 C4 C5 0.5(3) . . . . ?
C8 C7 C9 C12 -2.2(3) . . . . ?
C8 C11 C10 C12 -0.3(3) . . . . ?
C15 C16 C17 P1 -176.10(14) . . . . ?
C15 C16 C17 C18 -0.9(3) . . . . ?
C15 C14 C13 C18 0.6(3) . . . . ?
C9 C7 C8 C11 3.3(3) . . . . ?
C9 C12 C10 C11 1.4(3) . . . . ?
C36 N3 C25 P1 17.5(2) . . . . ?
C36 N3 C25 N4 -165.44(15) . . . . ?
C34 N4 C25 P1 22.8(2) . . . . ?
C34 N4 C25 N3 -153.94(16) . . . . ?
C6 C1 C2 C3 -0.7(3) . . . . ?
C6 C5 C4 C3 1.2(3) . . . . ?
C30 N1 C26 P2 16.0(2) . . . . ?
C30 N1 C26 N2 -166.03(16) . . . . ?
